data_7202293
loop_
_publ_author_name
'Howie, R. Alan'
'de Lima, Geraldo M.'
'Menezes, Daniele C.'
'Wardell, James L.'
'Wardell, Solange M. S. V.'
'Young, David J.'
'Tiekink, Edward R. T.'

_publ_section_title
;
 The influence of cation upon the supramolecular aggregation patterns
 of dithiocarbamate anions functionalised with hydrogen bonding
 capacity---the prevalence of charge-assisted O--H&#x22EF;S
 interactions
;
_journal_issue 11
_journal_name_full CrystEngComm
_journal_page_first 1626
_journal_paper_doi 10.1039/b809730e
_journal_volume 10
_journal_year 2008
_chemical_formula_moiety 'C6 H13 N2, C5 H10 N O2 S2'
_chemical_formula_sum 'C11 H23 N3 O2 S2'
_chemical_formula_weight 293.44
_chemical_name_systematic
;
4-aza-1-azoniabicyclo(2.2.2)octanium bis(ethanol)dithiocarbamate
;
_space_group_IT_number 2
_symmetry_cell_setting triclinic
_symmetry_space_group_name_Hall '-P 1'
_symmetry_space_group_name_H-M 'P -1'
_atom_sites_solution_hydrogens geom
_atom_sites_solution_primary heavy
_atom_sites_solution_secondary difmap
_audit_creation_method SHELXL-97
_cell_angle_alpha 70.968(2)
_cell_angle_beta 81.797(2)
_cell_angle_gamma 75.6620(18)
_cell_formula_units_Z 2
_cell_length_a 7.7299(3)
_cell_length_b 9.8682(4)
_cell_length_c 10.1834(4)
_cell_measurement_reflns_used 3079
_cell_measurement_temperature 120(2)
_cell_measurement_theta_max 27.5
_cell_measurement_theta_min 1.0
_cell_volume 709.83(5)
_computing_cell_refinement 'DENZO (Otwinowski & Minor, 1997) and COLLECT'
_computing_data_collection 'COLLECT (Hooft, 1998)'
_computing_data_reduction 'DENZO and COLLECT'
_computing_molecular_graphics 'ORTEPII (Johnson, 1976) & DIAMOND (Crystal Impact, 2006)'
_computing_publication_material SHELXL97
_computing_structure_refinement 'SHELXL-97 (Sheldrick, 1997)'
_computing_structure_solution 'SHELXS-97 (Sheldrick, 1997)'
_diffrn_ambient_temperature 120(2)
_diffrn_detector_area_resol_mean 9.091
_diffrn_measured_fraction_theta_full 0.997
_diffrn_measured_fraction_theta_max 0.988
_diffrn_measurement_device_type 'Bruker-Nonius 95mm CCD camera on \k-goniostat'
_diffrn_measurement_method '\f and \w scans'
_diffrn_radiation_monochromator graphite
_diffrn_radiation_source 'Bruker-Nonius FR591 rotating anode'
_diffrn_radiation_type MoK\a
_diffrn_radiation_wavelength 0.71073
_diffrn_reflns_av_R_equivalents 0.035
_diffrn_reflns_av_sigmaI/netI 0.039
_diffrn_reflns_limit_h_max 10
_diffrn_reflns_limit_h_min -9
_diffrn_reflns_limit_k_max 12
_diffrn_reflns_limit_k_min -12
_diffrn_reflns_limit_l_max 12
_diffrn_reflns_limit_l_min -13
_diffrn_reflns_number 12002
_diffrn_reflns_theta_full 26.5
_diffrn_reflns_theta_max 27.6
_diffrn_reflns_theta_min 2.7
_diffrn_standards_decay_% '< 1'
_diffrn_standards_number 0
_exptl_absorpt_coefficient_mu 0.374
_exptl_absorpt_correction_T_max 0.971
_exptl_absorpt_correction_T_min 0.832
_exptl_absorpt_correction_type multi-scan
_exptl_absorpt_process_details '(SADABS; Sheldrick, 2003)'
_exptl_crystal_colour yellow
_exptl_crystal_density_diffrn 1.373
_exptl_crystal_density_method 'not measured'
_exptl_crystal_description slab
_exptl_crystal_F_000 316
_exptl_crystal_size_max 0.50
_exptl_crystal_size_mid 0.40
_exptl_crystal_size_min 0.08
_refine_diff_density_max 0.25
_refine_diff_density_min -0.32
_refine_diff_density_rms 0.058
_refine_ls_extinction_method none
_refine_ls_goodness_of_fit_ref 1.04
_refine_ls_hydrogen_treatment constr
_refine_ls_matrix_type full
_refine_ls_number_parameters 165
_refine_ls_number_reflns 3251
_refine_ls_number_restraints 0
_refine_ls_restrained_S_all 1.04
_refine_ls_R_factor_all 0.053
_refine_ls_R_factor_gt 0.034
_refine_ls_shift/su_max <0.001
_refine_ls_shift/su_mean 0.000
_refine_ls_structure_factor_coef Fsqd
_refine_ls_weighting_details 'calc w=1/[\s^2^(Fo^2^)+(0.0336P)^2^+0.3389P] where P=(Fo^2^+2Fc^2^)/3'
_refine_ls_weighting_scheme calc
_refine_ls_wR_factor_gt 0.076
_refine_ls_wR_factor_ref 0.083
_reflns_number_gt 2557
_reflns_number_total 3251
_reflns_threshold_expression I>2\s(I)
_cod_data_source_file b809730e.txt
_cod_data_source_block 2
_cod_depositor_comments
;
The following automatic conversions were performed:
'_symmetry_cell_setting' value 'Triclinic' changed to 'triclinic'
according to '/home/saulius/struct/CIF-dictionaries/cif_core.dic'
dictionary named 'cif_core.dic' version 2.4.1 from 2010-06-29.

Automatic conversion script
Id: cif_fix_enum 1527 2010-12-29 10:47:43Z saulius 
;
_cod_database_code 7202293

loop_
_symmetry_equiv_pos_as_xyz
'x, y, z'
'-x, -y, -z'

loop_
_atom_site_label
_atom_site_type_symbol
_atom_site_fract_x
_atom_site_fract_y
_atom_site_fract_z
_atom_site_U_iso_or_equiv
_atom_site_adp_type
_atom_site_occupancy
_atom_site_symmetry_multiplicity
_atom_site_calc_flag
_atom_site_refinement_flags
_atom_site_disorder_assembly
_atom_site_disorder_group
S1 S 0.81602(6) 0.21037(5) 0.45911(4) 0.02267(12) Uani 1 1 d . . .
S2 S 0.55152(5) 0.40285(5) 0.25289(4) 0.01912(11) Uani 1 1 d . . .
O1 O 1.36194(15) 0.16581(12) 0.22330(13) 0.0236(3) Uani 1 1 d . . .
H1O H 1.4362 0.2117 0.2309 0.035 Uiso 1 1 calc R . .
O2 O 0.85040(16) 0.12687(12) -0.03340(12) 0.0219(3) Uani 1 1 d . . .
H2O H 0.9481 0.1345 -0.0803 0.033 Uiso 1 1 calc R . .
N1 N 0.87721(17) 0.26504(14) 0.18500(13) 0.0143(3) Uani 1 1 d . . .
N2 N 0.41867(18) 0.24538(14) 0.60033(14) 0.0169(3) Uani 1 1 d . . .
H2N H 0.5127 0.2597 0.5329 0.020 Uiso 1 1 calc R . .
N3 N 0.16333(18) 0.20607(15) 0.78461(14) 0.0191(3) Uani 1 1 d . . .
C1 C 0.7594(2) 0.28970(16) 0.29024(16) 0.0150(3) Uani 1 1 d . . .
C2 C 1.0571(2) 0.17022(17) 0.20985(16) 0.0157(3) Uani 1 1 d . . .
H2A H 1.0946 0.1201 0.1373 0.019 Uiso 1 1 calc R . .
H2B H 1.0540 0.0942 0.3015 0.019 Uiso 1 1 calc R . .
C3 C 1.1900(2) 0.26067(18) 0.20682(18) 0.0184(3) Uani 1 1 d . . .
H3A H 1.1896 0.3400 0.1172 0.022 Uiso 1 1 calc R . .
H3B H 1.1579 0.3059 0.2831 0.022 Uiso 1 1 calc R . .
C4 C 0.8422(2) 0.34385(17) 0.03841(16) 0.0176(3) Uani 1 1 d . . .
H4A H 0.9574 0.3585 -0.0145 0.021 Uiso 1 1 calc R . .
H4B H 0.7662 0.4421 0.0327 0.021 Uiso 1 1 calc R . .
C5 C 0.7517(2) 0.26799(18) -0.03128(17) 0.0201(4) Uani 1 1 d . . .
H5A H 0.6332 0.2585 0.0180 0.024 Uiso 1 1 calc R . .
H5B H 0.7314 0.3306 -0.1283 0.024 Uiso 1 1 calc R . .
C6 C 0.4873(2) 0.20858(19) 0.74106(17) 0.0207(4) Uani 1 1 d . . .
H6A H 0.5352 0.2905 0.7469 0.025 Uiso 1 1 calc R . .
H6B H 0.5847 0.1194 0.7576 0.025 Uiso 1 1 calc R . .
C7 C 0.3301(2) 0.1822(2) 0.85030(18) 0.0273(4) Uani 1 1 d . . .
H7A H 0.3581 0.0802 0.9132 0.033 Uiso 1 1 calc R . .
H7B H 0.3137 0.2495 0.9071 0.033 Uiso 1 1 calc R . .
C8 C 0.1256(3) 0.35645(19) 0.6883(2) 0.0300(4) Uani 1 1 d . . .
H8A H 0.1114 0.4273 0.7411 0.036 Uiso 1 1 calc R . .
H8B H 0.0116 0.3741 0.6456 0.036 Uiso 1 1 calc R . .
C9 C 0.2761(2) 0.38226(17) 0.57288(17) 0.0202(4) Uani 1 1 d . . .
H9A H 0.2296 0.4051 0.4807 0.024 Uiso 1 1 calc R . .
H9B H 0.3249 0.4658 0.5735 0.024 Uiso 1 1 calc R . .
C10 C 0.3466(2) 0.12062(18) 0.59321(17) 0.0199(4) Uani 1 1 d . . .
H10A H 0.4407 0.0293 0.6124 0.024 Uiso 1 1 calc R . .
H10B H 0.3058 0.1419 0.4993 0.024 Uiso 1 1 calc R . .
C11 C 0.1884(2) 0.10269(18) 0.70367(17) 0.0217(4) Uani 1 1 d . . .
H11A H 0.0776 0.1195 0.6570 0.026 Uiso 1 1 calc R . .
H11B H 0.2105 0.0010 0.7675 0.026 Uiso 1 1 calc R . .

loop_
_atom_site_aniso_label
_atom_site_aniso_U_11
_atom_site_aniso_U_22
_atom_site_aniso_U_33
_atom_site_aniso_U_23
_atom_site_aniso_U_13
_atom_site_aniso_U_12
S1 0.0186(2) 0.0302(2) 0.0152(2) -0.00509(17) -0.00116(16) -0.00032(18)
S2 0.0149(2) 0.0188(2) 0.0243(2) -0.00884(17) -0.00320(16) -0.00046(16)
O1 0.0130(6) 0.0206(6) 0.0376(7) -0.0085(5) -0.0035(5) -0.0037(5)
O2 0.0224(7) 0.0214(6) 0.0228(6) -0.0089(5) 0.0012(5) -0.0050(5)
N1 0.0134(7) 0.0145(6) 0.0145(6) -0.0035(5) -0.0019(5) -0.0029(5)
N2 0.0168(7) 0.0179(7) 0.0159(7) -0.0060(5) 0.0021(5) -0.0041(6)
N3 0.0188(7) 0.0190(7) 0.0197(7) -0.0066(6) 0.0010(6) -0.0050(6)
C1 0.0145(8) 0.0140(7) 0.0194(8) -0.0065(6) -0.0011(6) -0.0063(6)
C2 0.0141(8) 0.0148(8) 0.0175(8) -0.0048(6) -0.0005(6) -0.0024(6)
C3 0.0152(8) 0.0164(8) 0.0230(9) -0.0043(7) -0.0033(6) -0.0036(7)
C4 0.0201(9) 0.0159(8) 0.0142(8) -0.0010(6) -0.0010(6) -0.0040(7)
C5 0.0187(8) 0.0239(9) 0.0163(8) -0.0054(7) -0.0029(7) -0.0023(7)
C6 0.0197(9) 0.0257(9) 0.0193(8) -0.0087(7) -0.0034(7) -0.0055(7)
C7 0.0275(10) 0.0421(11) 0.0180(9) -0.0133(8) 0.0010(7) -0.0136(9)
C8 0.0259(10) 0.0192(9) 0.0361(11) -0.0044(8) 0.0092(8) -0.0011(8)
C9 0.0227(9) 0.0152(8) 0.0202(8) -0.0049(7) -0.0003(7) -0.0012(7)
C10 0.0261(9) 0.0152(8) 0.0204(8) -0.0085(7) -0.0026(7) -0.0034(7)
C11 0.0254(9) 0.0208(9) 0.0214(9) -0.0062(7) -0.0020(7) -0.0094(7)

loop_
_atom_type_symbol
_atom_type_description
_atom_type_scat_dispersion_real
_atom_type_scat_dispersion_imag
_atom_type_scat_source
C C 0.0033 0.0016 'International Tables Vol C Tables 4.2.6.8 and 6.1.1.4'
H H 0.0000 0.0000 'International Tables Vol C Tables 4.2.6.8 and 6.1.1.4'
N N 0.0061 0.0033 'International Tables Vol C Tables 4.2.6.8 and 6.1.1.4'
O O 0.0106 0.0060 'International Tables Vol C Tables 4.2.6.8 and 6.1.1.4'
S S 0.1246 0.1234 'International Tables Vol C Tables 4.2.6.8 and 6.1.1.4'

loop_
_geom_angle_atom_site_label_1
_geom_angle_atom_site_label_2
_geom_angle_atom_site_label_3
_geom_angle
_geom_angle_site_symmetry_1
_geom_angle_site_symmetry_3
_geom_angle_publ_flag
C3 O1 H1O 109.5 . . ?
C5 O2 H2O 109.5 . . ?
C1 N1 C4 121.99(13) . . ?
C1 N1 C2 122.04(13) . . ?
C4 N1 C2 115.62(12) . . ?
C9 N2 C10 110.07(12) . . ?
C9 N2 C6 110.46(12) . . ?
C10 N2 C6 109.53(12) . . ?
C9 N2 H2N 108.9 . . ?
C10 N2 H2N 108.9 . . ?
C6 N2 H2N 108.9 . . ?
C7 N3 C11 108.63(13) . . ?
C7 N3 C8 108.91(14) . . ?
C11 N3 C8 108.38(13) . . ?
N1 C1 S1 120.26(12) . . ?
N1 C1 S2 119.38(12) . . ?
S1 C1 S2 120.36(9) . . ?
N1 C2 C3 110.20(12) . . ?
N1 C2 H2A 109.6 . . ?
C3 C2 H2A 109.6 . . ?
N1 C2 H2B 109.6 . . ?
C3 C2 H2B 109.6 . . ?
H2A C2 H2B 108.1 . . ?
O1 C3 C2 107.86(13) . . ?
O1 C3 H3A 110.1 . . ?
C2 C3 H3A 110.1 . . ?
O1 C3 H3B 110.1 . . ?
C2 C3 H3B 110.1 . . ?
H3A C3 H3B 108.4 . . ?
N1 C4 C5 115.01(13) . . ?
N1 C4 H4A 108.5 . . ?
C5 C4 H4A 108.5 . . ?
N1 C4 H4B 108.5 . . ?
C5 C4 H4B 108.5 . . ?
H4A C4 H4B 107.5 . . ?
O2 C5 C4 114.04(13) . . ?
O2 C5 H5A 108.7 . . ?
C4 C5 H5A 108.7 . . ?
O2 C5 H5B 108.7 . . ?
C4 C5 H5B 108.7 . . ?
H5A C5 H5B 107.6 . . ?
N2 C6 C7 107.70(13) . . ?
N2 C6 H6A 110.2 . . ?
C7 C6 H6A 110.2 . . ?
N2 C6 H6B 110.2 . . ?
C7 C6 H6B 110.2 . . ?
H6A C6 H6B 108.5 . . ?
N3 C7 C6 111.48(13) . . ?
N3 C7 H7A 109.3 . . ?
C6 C7 H7A 109.3 . . ?
N3 C7 H7B 109.3 . . ?
C6 C7 H7B 109.3 . . ?
H7A C7 H7B 108.0 . . ?
N3 C8 C9 111.69(14) . . ?
N3 C8 H8A 109.3 . . ?
C9 C8 H8A 109.3 . . ?
N3 C8 H8B 109.3 . . ?
C9 C8 H8B 109.3 . . ?
H8A C8 H8B 107.9 . . ?
N2 C9 C8 107.60(13) . . ?
N2 C9 H9A 110.2 . . ?
C8 C9 H9A 110.2 . . ?
N2 C9 H9B 110.2 . . ?
C8 C9 H9B 110.2 . . ?
H9A C9 H9B 108.5 . . ?
N2 C10 C11 107.41(12) . . ?
N2 C10 H10A 110.2 . . ?
C11 C10 H10A 110.2 . . ?
N2 C10 H10B 110.2 . . ?
C11 C10 H10B 110.2 . . ?
H10A C10 H10B 108.5 . . ?
N3 C11 C10 111.61(13) . . ?
N3 C11 H11A 109.3 . . ?
C10 C11 H11A 109.3 . . ?
N3 C11 H11B 109.3 . . ?
C10 C11 H11B 109.3 . . ?
H11A C11 H11B 108.0 . . ?

loop_
_geom_bond_atom_site_label_1
_geom_bond_atom_site_label_2
_geom_bond_distance
_geom_bond_site_symmetry_2
_geom_bond_publ_flag
S1 C1 1.7113(16) . ?
S2 C1 1.7269(16) . ?
O1 C3 1.4197(19) . ?
O1 H1O 0.8400 . ?
O2 C5 1.418(2) . ?
O2 H2O 0.8400 . ?
N1 C1 1.349(2) . ?
N1 C4 1.4698(19) . ?
N1 C2 1.474(2) . ?
N2 C9 1.490(2) . ?
N2 C10 1.497(2) . ?
N2 C6 1.500(2) . ?
N2 H2N 0.9300 . ?
N3 C7 1.469(2) . ?
N3 C11 1.471(2) . ?
N3 C8 1.472(2) . ?
C2 C3 1.510(2) . ?
C2 H2A 0.9900 . ?
C2 H2B 0.9900 . ?
C3 H3A 0.9900 . ?
C3 H3B 0.9900 . ?
C4 C5 1.517(2) . ?
C4 H4A 0.9900 . ?
C4 H4B 0.9900 . ?
C5 H5A 0.9900 . ?
C5 H5B 0.9900 . ?
C6 C7 1.538(2) . ?
C6 H6A 0.9900 . ?
C6 H6B 0.9900 . ?
C7 H7A 0.9900 . ?
C7 H7B 0.9900 . ?
C8 C9 1.537(2) . ?
C8 H8A 0.9900 . ?
C8 H8B 0.9900 . ?
C9 H9A 0.9900 . ?
C9 H9B 0.9900 . ?
C10 C11 1.542(2) . ?
C10 H10A 0.9900 . ?
C10 H10B 0.9900 . ?
C11 H11A 0.9900 . ?
C11 H11B 0.9900 . ?

loop_
_geom_hbond_atom_site_label_D
_geom_hbond_atom_site_label_H
_geom_hbond_atom_site_label_A
_geom_hbond_distance_DH
_geom_hbond_distance_HA
_geom_hbond_distance_DA
_geom_hbond_angle_DHA
_geom_hbond_site_symmetry_A
_geom_hbond_publ_flag
O1 H1O S2 0.84 2.36 3.1613(12) 160 1_655 ?
O2 H2O N3 0.84 2.11 2.9341(18) 166 1_654 ?
N2 H2N S1 0.93 2.34 3.1874(14) 152 . ?
N2 H2N S2 0.93 2.75 3.4865(14) 137 . ?
C10 H10A O1 0.99 2.45 3.341(2) 149 2_756 ?
C11 H11A S1 0.99 2.84 3.7976(18) 164 1_455 ?

loop_
_geom_torsion_atom_site_label_1
_geom_torsion_atom_site_label_2
_geom_torsion_atom_site_label_3
_geom_torsion_atom_site_label_4
_geom_torsion
_geom_torsion_site_symmetry_1
_geom_torsion_site_symmetry_2
_geom_torsion_site_symmetry_3
_geom_torsion_site_symmetry_4
_geom_torsion_publ_flag
C4 N1 C1 S1 -172.87(11) . . . . ?
C2 N1 C1 S1 0.06(19) . . . . ?
C4 N1 C1 S2 6.76(19) . . . . ?
C2 N1 C1 S2 179.68(10) . . . . ?
C1 N1 C2 C3 -91.67(17) . . . . ?
C4 N1 C2 C3 81.68(16) . . . . ?
N1 C2 C3 O1 -176.74(12) . . . . ?
C1 N1 C4 C5 -91.94(17) . . . . ?
C2 N1 C4 C5 94.71(16) . . . . ?
N1 C4 C5 O2 -59.91(19) . . . . ?
C9 N2 C6 C7 61.65(17) . . . . ?
C10 N2 C6 C7 -59.74(17) . . . . ?
C11 N3 C7 C6 60.47(18) . . . . ?
C8 N3 C7 C6 -57.38(18) . . . . ?
N2 C6 C7 N3 -2.2(2) . . . . ?
C7 N3 C8 C9 60.46(19) . . . . ?
C11 N3 C8 C9 -57.55(19) . . . . ?
C10 N2 C9 C8 62.29(17) . . . . ?
C6 N2 C9 C8 -58.78(17) . . . . ?
N3 C8 C9 N2 -2.5(2) . . . . ?
C9 N2 C10 C11 -59.26(16) . . . . ?
C6 N2 C10 C11 62.37(16) . . . . ?
C7 N3 C11 C10 -57.61(17) . . . . ?
C8 N3 C11 C10 60.58(18) . . . . ?
N2 C10 C11 N3 -2.77(18) . . . . ?

loop_
_cod_related_entry_id
_cod_related_entry_database
_cod_related_entry_code
1 ChemSpider 30653637
